data_4334716
loop_
_publ_author_name
'Takaaki Tsuji'
'Naoto Kuwamura'
'Nobuto Yoshinari'
'Takumi Konno'

_publ_contact_author
;
     Takumi Konno
  Department of Chemistry, Graduate School of Science, Osaka University, 
Toyonaka, Osaka, 560-0043, Japan
;
_publ_contact_author_email ' konno@chem.sci.osaka-u.ac.jp '
_publ_contact_author_fax ' +81-6-6850-5765 '
_publ_contact_author_phone ' +81-6-6850-5765 '
_publ_section_title
;
 Synthesis and Coordination Behavior of a Bipyridine Platinum(II) Complex
 with Thioglucose
;
_journal_name_full 'Inorganic Chemistry'
_journal_page_first 5350
_journal_page_last 5358
_journal_paper_doi 10.1021/ic400287g
_journal_volume 52
_journal_year 2013
_chemical_absolute_configuration rm
_chemical_formula_moiety 'C32 H38 N4 Ni O10 Pt S2, 2(N O3), 2(O)'
_chemical_formula_sum 'C32 H38 N6 Ni O18 Pt S2'
_chemical_formula_weight 1112.60
_chemical_name_systematic
;
 ?
;
_space_group_IT_number 19
_symmetry_cell_setting orthorhombic
_symmetry_Int_Tables_number 19
_symmetry_space_group_name_Hall 'P 2ac 2ab'
_symmetry_space_group_name_H-M 'P 21 21 21'
_atom_sites_solution_hydrogens geom
_atom_sites_solution_primary direct
_atom_sites_solution_secondary difmap
_audit_creation_method SHELXL-97
_cell_angle_alpha 90.00
_cell_angle_beta 90.00
_cell_angle_gamma 90.00
_cell_formula_units_Z 4
_cell_length_a 6.1819(6)
_cell_length_b 21.5755(19)
_cell_length_c 29.500(3)
_cell_measurement_reflns_used 21010
_cell_measurement_temperature 200(2)
_cell_measurement_theta_max 27.57
_cell_measurement_theta_min 3.15
_cell_volume 3934.6(7)
_computing_cell_refinement PROCESS-AUTO
_computing_data_collection PROCESS-AUTO
_computing_data_reduction PROCESS-AUTO
_computing_molecular_graphics 'Yadokari-XG 2009 (Wakita Nemoto et al., 2009)'
_computing_publication_material 'Yadokari-XG 2009 (Wakita,Nemoto et al., 2009)'
_computing_structure_refinement 'SHELXL-97 (Sheldrick, 1997)'
_computing_structure_solution 'SHELXS97 (Sheldrick, 2008)'
_diffrn_ambient_temperature 200(2)
_diffrn_detector_area_resol_mean 10.00
_diffrn_measured_fraction_theta_full 0.997
_diffrn_measured_fraction_theta_max 0.997
_diffrn_measurement_device_type 'Rigaku RAXIS-RAPID'
_diffrn_measurement_method /w
_diffrn_radiation_monochromator graphite
_diffrn_radiation_source 'fine-focus sealed tube'
_diffrn_radiation_type MoK\a
_diffrn_radiation_wavelength 0.71075
_diffrn_reflns_av_R_equivalents 0.0370
_diffrn_reflns_av_sigmaI/netI 0.0548
_diffrn_reflns_limit_h_max 8
_diffrn_reflns_limit_h_min -7
_diffrn_reflns_limit_k_max 28
_diffrn_reflns_limit_k_min -24
_diffrn_reflns_limit_l_max 38
_diffrn_reflns_limit_l_min -28
_diffrn_reflns_number 29367
_diffrn_reflns_theta_full 27.49
_diffrn_reflns_theta_max 27.49
_diffrn_reflns_theta_min 3.15
_exptl_absorpt_coefficient_mu 4.222
_exptl_absorpt_correction_T_max 0.811
_exptl_absorpt_correction_T_min 0.541
_exptl_absorpt_correction_type multi-scan
_exptl_absorpt_process_details 'CrystalClear (Rigaku, ????)'
_exptl_crystal_colour green
_exptl_crystal_density_diffrn 1.878
_exptl_crystal_description chip
_exptl_crystal_F_000 2216
_exptl_crystal_size_max 0.15
_exptl_crystal_size_mid 0.05
_exptl_crystal_size_min 0.05
_refine_diff_density_max 2.370
_refine_diff_density_min -1.780
_refine_diff_density_rms 0.115
_refine_ls_abs_structure_details 'Flack H D (1983), Acta Cryst. A39, 876-881'
_refine_ls_abs_structure_Flack 0.009(4)
_refine_ls_extinction_method none
_refine_ls_goodness_of_fit_ref 1.101
_refine_ls_hydrogen_treatment mixed
_refine_ls_matrix_type full
_refine_ls_number_parameters 539
_refine_ls_number_reflns 8915
_refine_ls_number_restraints 0
_refine_ls_restrained_S_all 1.101
_refine_ls_R_factor_all 0.0410
_refine_ls_R_factor_gt 0.0361
_refine_ls_shift/su_max 0.004
_refine_ls_shift/su_mean 0.000
_refine_ls_structure_factor_coef Fsqd
_refine_ls_weighting_details 'calc w=1/[\s^2^(Fo^2^)+(0.0228P)^2^+0.1461P] where P=(Fo^2^+2Fc^2^)/3'
_refine_ls_weighting_scheme calc
_refine_ls_wR_factor_gt 0.0586
_refine_ls_wR_factor_ref 0.0597
_reflns_number_gt 8325
_reflns_number_total 8915
_reflns_threshold_expression >2sigma(I)
_cod_data_source_file ic400287g_si_002_3.cif
_cod_data_source_block 4-NO32
_cod_original_cell_volume 3934.6(6)
_cod_database_code 4334716

loop_
_symmetry_equiv_pos_as_xyz
'x, y, z'
'-x+1/2, -y, z+1/2'
'x+1/2, -y+1/2, -z'
'-x, y+1/2, -z+1/2'

loop_
_atom_site_label
_atom_site_type_symbol
_atom_site_fract_x
_atom_site_fract_y
_atom_site_fract_z
_atom_site_U_iso_or_equiv
_atom_site_adp_type
_atom_site_occupancy
_atom_site_symmetry_multiplicity
_atom_site_calc_flag
_atom_site_refinement_flags
Pt1 Pt 0.02274(3) 0.081145(7) 0.818226(5) 0.01882(5) Uani 1 1 d .
Ni1 Ni 0.05564(9) -0.00518(2) 0.919004(16) 0.01715(13) Uani 1 1 d .
S1 S -0.15408(17) 0.07720(5) 0.88602(3) 0.0184(2) Uani 1 1 d .
S2 S 0.26598(19) 0.01164(5) 0.84954(3) 0.0188(2) Uani 1 1 d .
N1 N -0.1920(7) 0.14232(15) 0.78926(12) 0.0248(9) Uani 1 1 d .
N2 N 0.1521(6) 0.08835(16) 0.75421(11) 0.0235(9) Uani 1 1 d .
N3 N -0.1352(6) -0.01722(16) 0.97610(11) 0.0200(8) Uani 1 1 d .
N4 N 0.2351(6) -0.07110(14) 0.95343(11) 0.0182(8) Uani 1 1 d .
C1 C -0.3650(8) 0.1679(2) 0.80952(16) 0.0318(12) Uani 1 1 d .
H1 H -0.3930 0.1580 0.8403 0.038 Uiso 1 1 calc R
C2 C -0.5019(10) 0.20743(19) 0.78772(16) 0.0380(12) Uani 1 1 d .
H2 H -0.6214 0.2251 0.8033 0.046 Uiso 1 1 calc R
C3 C -0.4646(10) 0.2215(2) 0.74263(17) 0.0419(14) Uani 1 1 d .
H3 H -0.5590 0.2487 0.7268 0.050 Uiso 1 1 calc R
C4 C -0.2900(9) 0.1957(2) 0.72096(17) 0.0379(14) Uani 1 1 d .
H4 H -0.2615 0.2049 0.6900 0.046 Uiso 1 1 calc R
C5 C -0.1540(8) 0.1554(2) 0.74521(15) 0.0269(11) Uani 1 1 d .
C6 C 0.0344(10) 0.12461(19) 0.72501(14) 0.0317(12) Uani 1 1 d .
C7 C 0.0961(9) 0.1304(2) 0.67960(16) 0.0435(14) Uani 1 1 d .
H7 H 0.0121 0.1541 0.6589 0.052 Uiso 1 1 calc R
C8 C 0.2826(11) 0.1007(2) 0.66568(18) 0.0505(17) Uani 1 1 d .
H8 H 0.3280 0.1045 0.6350 0.061 Uiso 1 1 calc R
C9 C 0.4046(9) 0.0657(2) 0.69546(16) 0.0417(15) Uani 1 1 d .
H9 H 0.5333 0.0457 0.6857 0.050 Uiso 1 1 calc R
C10 C 0.3338(9) 0.0606(2) 0.74000(16) 0.0335(13) Uani 1 1 d .
H10 H 0.4162 0.0368 0.7609 0.040 Uiso 1 1 calc R
C11 C -0.3086(8) 0.0158(2) 0.98685(15) 0.0263(11) Uani 1 1 d .
H11 H -0.3622 0.0447 0.9653 0.032 Uiso 1 1 calc R
C12 C -0.4150(8) 0.0103(2) 1.02757(15) 0.0298(12) Uani 1 1 d .
H12 H -0.5386 0.0350 1.0340 0.036 Uiso 1 1 calc R
C13 C -0.3379(8) -0.0317(2) 1.05884(15) 0.0340(13) Uani 1 1 d .
H13 H -0.4071 -0.0363 1.0874 0.041 Uiso 1 1 calc R
C14 C -0.1599(8) -0.0668(2) 1.04817(14) 0.0303(12) Uani 1 1 d .
H14 H -0.1071 -0.0967 1.0691 0.036 Uiso 1 1 calc R
C15 C -0.0565(7) -0.05836(17) 1.00653(13) 0.0192(10) Uani 1 1 d .
C16 C 0.1438(7) -0.09075(19) 0.99248(14) 0.0221(10) Uani 1 1 d .
C17 C 0.2355(9) -0.1382(2) 1.01783(16) 0.0337(13) Uani 1 1 d .
H17 H 0.1663 -0.1528 1.0445 0.040 Uiso 1 1 calc R
C18 C 0.4288(9) -0.1640(2) 1.00369(16) 0.0386(14) Uani 1 1 d .
H18 H 0.4959 -0.1958 1.0210 0.046 Uiso 1 1 calc R
C19 C 0.5223(9) -0.14322(19) 0.96459(14) 0.0321(11) Uani 1 1 d .
H19 H 0.6540 -0.1607 0.9540 0.039 Uiso 1 1 calc R
C20 C 0.4207(7) -0.09595(18) 0.94067(14) 0.0240(11) Uani 1 1 d .
H20 H 0.4878 -0.0808 0.9139 0.029 Uiso 1 1 calc R
O1 O -0.0342(5) 0.19493(11) 0.89181(8) 0.0216(7) Uani 1 1 d .
O2 O 0.2210(5) 0.06735(12) 0.95424(10) 0.0198(7) Uani 1 1 d .
H21 H 0.173(8) 0.075(2) 0.9801(17) 0.053(18) Uiso 1 1 d .
O3 O 0.5218(5) 0.16546(12) 0.96583(9) 0.0259(7) Uani 1 1 d .
H22 H 0.5771 0.1937 0.9816 0.039 Uiso 1 1 calc R
O4 O 0.3071(5) 0.28674(12) 0.96859(9) 0.0254(8) Uani 1 1 d .
H23 H 0.3587 0.3182 0.9558 0.030 Uiso 1 1 calc R
O5 O 0.1393(6) 0.30654(13) 0.85225(10) 0.0354(9) Uani 1 1 d .
H24 H 0.2527 0.3253 0.8598 0.043 Uiso 1 1 calc R
O6 O 0.2327(5) -0.06045(12) 0.77788(9) 0.0197(7) Uani 1 1 d .
O7 O -0.0982(5) -0.07707(13) 0.88049(9) 0.0207(7) Uani 1 1 d .
H25 H -0.062(8) -0.1072(18) 0.8909(14) 0.025 Uiso 1 1 d .
O8 O -0.3436(5) -0.14530(14) 0.81053(10) 0.0300(8) Uani 1 1 d .
H26 H -0.3763 -0.1691 0.8320 0.045 Uiso 1 1 calc R
O9 O -0.0823(6) -0.19702(14) 0.74191(10) 0.0378(10) Uani 1 1 d .
H27 H -0.0182 -0.2013 0.7170 0.045 Uiso 1 1 calc R
O10 O 0.1808(6) -0.07628(15) 0.68414(11) 0.0494(9) Uani 1 1 d .
H28 H 0.2354 -0.0755 0.6581 0.059 Uiso 1 1 calc R
C21 C -0.0247(8) 0.13944(16) 0.91794(12) 0.0162(9) Uani 1 1 d .
H29 H -0.1094 0.1462 0.9464 0.019 Uiso 1 1 calc R
C22 C 0.2076(7) 0.12577(18) 0.93099(14) 0.0171(9) Uani 1 1 d .
H30 H 0.2951 0.1228 0.9026 0.021 Uiso 1 1 calc R
C23 C 0.2976(7) 0.17803(18) 0.95923(14) 0.0178(9) Uani 1 1 d .
H31 H 0.2231 0.1785 0.9893 0.021 Uiso 1 1 calc R
C24 C 0.2608(7) 0.24047(17) 0.93538(13) 0.0181(10) Uani 1 1 d .
H32 H 0.3628 0.2447 0.9093 0.022 Uiso 1 1 calc R
C25 C 0.0281(7) 0.24729(16) 0.91880(12) 0.0198(9) Uani 1 1 d .
H33 H -0.0699 0.2499 0.9457 0.024 Uiso 1 1 calc R
C26 C -0.0048(10) 0.30450(17) 0.88972(14) 0.0319(12) Uani 1 1 d .
H34A H -0.1556 0.3051 0.8784 0.038 Uiso 1 1 calc R
H34B H 0.0169 0.3419 0.9086 0.038 Uiso 1 1 calc R
C27 C 0.1869(7) -0.06218(18) 0.82480(14) 0.0179(10) Uani 1 1 d .
H35 H 0.2752 -0.0958 0.8390 0.021 Uiso 1 1 calc R
C28 C -0.0513(7) -0.07643(19) 0.83245(12) 0.0202(9) Uani 1 1 d .
H36 H -0.1377 -0.0423 0.8184 0.024 Uiso 1 1 calc R
C29 C -0.1153(7) -0.13715(19) 0.80928(13) 0.0216(10) Uani 1 1 d .
H37 H -0.0444 -0.1725 0.8254 0.026 Uiso 1 1 calc R
C30 C -0.0397(8) -0.13628(18) 0.75969(13) 0.0222(10) Uani 1 1 d .
H38 H -0.1248 -0.1048 0.7423 0.027 Uiso 1 1 calc R
C31 C 0.1989(8) -0.1205(2) 0.75727(15) 0.0238(11) Uani 1 1 d .
H39 H 0.2800 -0.1520 0.7755 0.029 Uiso 1 1 calc R
C32 C 0.2945(9) -0.1187(2) 0.71122(15) 0.0332(12) Uani 1 1 d .
H40A H 0.4484 -0.1063 0.7132 0.040 Uiso 1 1 calc R
H40B H 0.2875 -0.1605 0.6974 0.040 Uiso 1 1 calc R
N5 N 0.5597(6) 0.41524(17) 0.91931(12) 0.0295(9) Uani 1 1 d .
O11 O 0.6687(6) 0.45953(16) 0.90722(11) 0.0454(10) Uani 1 1 d .
O12 O 0.4556(8) 0.38471(19) 0.89115(12) 0.0715(14) Uani 1 1 d .
O13 O 0.5548(7) 0.39869(15) 0.95970(10) 0.0512(11) Uani 1 1 d .
N6 N 0.4669(8) 0.73742(18) 0.88759(12) 0.0328(10) Uani 1 1 d .
O14 O 0.6640(7) 0.72494(17) 0.89047(13) 0.0491(11) Uani 1 1 d .
O15 O 0.4066(6) 0.78848(14) 0.87235(11) 0.0406(10) Uani 1 1 d .
O16 O 0.3301(7) 0.69819(18) 0.89878(14) 0.0614(13) Uani 1 1 d .
O17 O 0.2031(10) 0.4780(2) 0.82984(18) 0.1078(18) Uiso 1 1 d .
O18 O -0.0142(6) -0.19142(12) 0.91289(9) 0.0314(7) Uiso 1 1 d .

loop_
_atom_site_aniso_label
_atom_site_aniso_U_11
_atom_site_aniso_U_22
_atom_site_aniso_U_33
_atom_site_aniso_U_23
_atom_site_aniso_U_13
_atom_site_aniso_U_12
Pt1 0.02478(9) 0.01650(8) 0.01518(8) 0.00066(6) -0.00193(7) -0.00037(8)
Ni1 0.0202(3) 0.0158(3) 0.0154(3) -0.0001(2) -0.0017(2) 0.0012(2)
S1 0.0206(6) 0.0178(5) 0.0169(5) 0.0003(5) -0.0031(4) 0.0000(5)
S2 0.0209(6) 0.0166(6) 0.0189(6) -0.0026(4) -0.0008(5) -0.0012(5)
N1 0.035(3) 0.018(2) 0.022(2) 0.0074(16) -0.0123(18) -0.0019(18)
N2 0.034(2) 0.020(2) 0.0166(19) -0.0033(16) 0.0049(16) -0.0088(19)
N3 0.022(2) 0.019(2) 0.018(2) -0.0022(15) -0.0017(16) -0.0015(17)
N4 0.021(2) 0.017(2) 0.0165(19) -0.0034(15) -0.0040(15) 0.0003(17)
C1 0.037(3) 0.031(3) 0.027(3) -0.001(2) -0.007(2) 0.008(2)
C2 0.038(3) 0.028(3) 0.048(3) 0.004(2) -0.008(3) 0.010(3)
C3 0.051(4) 0.022(2) 0.053(3) 0.011(2) -0.019(3) -0.002(3)
C4 0.056(4) 0.029(3) 0.029(3) 0.012(2) -0.014(3) -0.014(3)
C5 0.037(3) 0.019(3) 0.025(3) -0.001(2) -0.003(2) -0.006(2)
C6 0.047(4) 0.027(2) 0.021(2) 0.0083(18) -0.006(3) -0.020(3)
C7 0.063(4) 0.048(3) 0.019(3) 0.006(2) 0.009(3) 0.000(3)
C8 0.076(5) 0.050(4) 0.026(3) 0.004(3) 0.015(3) -0.021(3)
C9 0.050(4) 0.036(3) 0.039(3) -0.003(2) 0.019(3) -0.009(3)
C10 0.042(3) 0.024(3) 0.035(3) -0.004(2) 0.005(2) -0.008(2)
C11 0.028(3) 0.025(3) 0.026(3) -0.001(2) -0.001(2) 0.003(2)
C12 0.026(3) 0.034(3) 0.029(3) -0.008(2) 0.003(2) 0.005(2)
C13 0.033(3) 0.051(3) 0.018(3) -0.005(2) 0.007(2) -0.006(3)
C14 0.033(3) 0.041(3) 0.017(3) 0.009(2) -0.001(2) 0.000(2)
C15 0.021(3) 0.018(2) 0.019(2) -0.0005(16) -0.0033(19) -0.0028(19)
C16 0.025(3) 0.020(3) 0.022(2) 0.0007(19) -0.0068(19) -0.006(2)
C17 0.042(3) 0.033(3) 0.026(3) 0.010(2) -0.006(2) 0.005(3)
C18 0.044(4) 0.027(3) 0.045(3) 0.007(2) -0.011(3) 0.007(3)
C19 0.026(3) 0.031(3) 0.039(3) -0.002(2) -0.003(3) 0.008(3)
C20 0.027(3) 0.019(2) 0.025(2) -0.0009(18) -0.0042(19) 0.000(2)
O1 0.0305(19) 0.0159(14) 0.0184(15) -0.0002(11) -0.0044(14) -0.0002(15)
O2 0.0252(18) 0.0138(16) 0.0204(18) 0.0021(12) -0.0033(14) 0.0043(13)
O3 0.0191(18) 0.0268(16) 0.0318(17) -0.0086(12) -0.0091(15) -0.0001(16)
O4 0.037(2) 0.0186(16) 0.0203(17) -0.0041(13) 0.0004(15) -0.0071(15)
O5 0.052(2) 0.0318(19) 0.0225(19) 0.0067(14) -0.0092(16) -0.0110(18)
O6 0.0246(19) 0.0203(16) 0.0141(16) -0.0031(11) 0.0033(13) -0.0067(13)
O7 0.0269(18) 0.0207(16) 0.0145(16) 0.0006(13) 0.0012(12) 0.0019(15)
O8 0.0254(19) 0.034(2) 0.031(2) 0.0029(14) -0.0045(15) -0.0108(15)
O9 0.056(3) 0.0347(19) 0.0227(17) -0.0118(14) 0.0079(17) -0.0141(18)
O10 0.071(3) 0.049(2) 0.0278(19) -0.0023(19) 0.0132(19) -0.004(2)
C21 0.020(3) 0.015(2) 0.013(2) -0.0025(15) -0.004(2) -0.001(2)
C22 0.021(3) 0.015(2) 0.016(2) 0.0028(17) -0.0005(19) -0.0004(19)
C23 0.021(3) 0.014(2) 0.018(2) -0.0054(17) 0.0009(19) 0.0026(19)
C24 0.027(3) 0.016(2) 0.011(2) -0.0039(17) 0.0050(19) 0.003(2)
C25 0.022(2) 0.019(2) 0.019(2) -0.0033(16) -0.002(2) -0.002(2)
C26 0.042(3) 0.021(2) 0.033(3) 0.0003(18) -0.006(3) 0.009(3)
C27 0.023(2) 0.013(2) 0.018(3) -0.0024(16) -0.0055(19) -0.0019(17)
C28 0.028(2) 0.019(2) 0.014(2) -0.0006(16) -0.0008(17) 0.000(2)
C29 0.027(3) 0.020(2) 0.018(3) -0.0006(17) -0.0066(19) -0.005(2)
C30 0.036(3) 0.013(2) 0.018(2) -0.0036(16) 0.001(2) -0.003(2)
C31 0.033(3) 0.017(2) 0.021(3) -0.0044(18) -0.002(2) 0.000(2)
C32 0.042(3) 0.035(3) 0.023(3) -0.005(2) 0.003(2) -0.003(3)
N5 0.030(2) 0.028(2) 0.030(2) -0.0013(18) 0.0028(18) -0.004(2)
O11 0.052(3) 0.045(2) 0.040(2) 0.0034(17) 0.0021(19) -0.021(2)
O12 0.079(4) 0.086(3) 0.050(2) -0.022(2) -0.006(3) -0.038(3)
O13 0.076(3) 0.051(2) 0.026(2) 0.0124(16) -0.003(2) -0.001(2)
N6 0.039(3) 0.033(2) 0.026(2) -0.0024(17) -0.001(2) -0.003(2)
O14 0.044(3) 0.043(2) 0.060(3) -0.007(2) -0.002(2) 0.006(2)
O15 0.055(3) 0.0221(18) 0.044(2) 0.0127(15) 0.0103(18) 0.0072(17)
O16 0.060(3) 0.052(3) 0.073(3) 0.027(2) 0.007(2) -0.015(2)

loop_
_atom_type_symbol
_atom_type_description
_atom_type_scat_dispersion_real
_atom_type_scat_dispersion_imag
_atom_type_scat_source
C C 0.0033 0.0016 'International Tables Vol C Tables 4.2.6.8 and 6.1.1.4'
H H 0.0000 0.0000 'International Tables Vol C Tables 4.2.6.8 and 6.1.1.4'
O O 0.0106 0.0060 'International Tables Vol C Tables 4.2.6.8 and 6.1.1.4'
N N 0.0061 0.0033 'International Tables Vol C Tables 4.2.6.8 and 6.1.1.4'
S S 0.1246 0.1234 'International Tables Vol C Tables 4.2.6.8 and 6.1.1.4'
Ni Ni 0.3393 1.1124 'International Tables Vol C Tables 4.2.6.8 and 6.1.1.4'
Pt Pt -1.7033 8.3905 'International Tables Vol C Tables 4.2.6.8 and 6.1.1.4'

loop_
_geom_angle_atom_site_label_1
_geom_angle_atom_site_label_2
_geom_angle_atom_site_label_3
_geom_angle
N2 Pt1 N1 79.69(15)
N2 Pt1 S1 173.89(11)
N1 Pt1 S1 94.52(11)
N2 Pt1 S2 99.37(11)
N1 Pt1 S2 178.97(11)
S1 Pt1 S2 86.40(4)
N4 Ni1 N3 79.64(14)
N4 Ni1 O2 90.46(12)
N3 Ni1 O2 88.21(13)
N4 Ni1 O7 90.04(12)
N3 Ni1 O7 95.02(12)
O2 Ni1 O7 176.77(12)
N4 Ni1 S1 174.23(9)
N3 Ni1 S1 96.58(10)
O2 Ni1 S1 85.04(8)
O7 Ni1 S1 94.66(8)
N4 Ni1 S2 103.14(10)
N3 Ni1 S2 177.10(11)
O2 Ni1 S2 92.54(9)
O7 Ni1 S2 84.24(8)
S1 Ni1 S2 80.71(4)
C21 S1 Pt1 102.42(14)
C21 S1 Ni1 95.68(13)
Pt1 S1 Ni1 97.12(4)
C27 S2 Pt1 103.43(14)
C27 S2 Ni1 93.62(14)
Pt1 S2 Ni1 94.86(4)
C1 N1 C5 118.8(4)
C1 N1 Pt1 126.3(3)
C5 N1 Pt1 114.9(3)
C10 N2 C6 120.2(4)
C10 N2 Pt1 125.4(3)
C6 N2 Pt1 114.4(3)
C11 N3 C15 119.0(4)
C11 N3 Ni1 126.0(3)
C15 N3 Ni1 114.6(3)
C20 N4 C16 118.6(4)
C20 N4 Ni1 127.2(3)
C16 N4 Ni1 114.2(3)
N1 C1 C2 122.8(5)
N1 C1 H1 118.6
C2 C1 H1 118.6
C1 C2 C3 119.2(5)
C1 C2 H2 120.4
C3 C2 H2 120.4
C4 C3 C2 119.3(5)
C4 C3 H3 120.3
C2 C3 H3 120.3
C3 C4 C5 119.0(5)
C3 C4 H4 120.5
C5 C4 H4 120.5
N1 C5 C4 121.0(5)
N1 C5 C6 115.8(4)
C4 C5 C6 123.2(4)
N2 C6 C7 120.5(5)
N2 C6 C5 115.1(4)
C7 C6 C5 124.4(5)
C8 C7 C6 118.1(5)
C8 C7 H7 121.0
C6 C7 H7 121.0
C7 C8 C9 121.3(5)
C7 C8 H8 119.3
C9 C8 H8 119.3
C8 C9 C10 118.2(5)
C8 C9 H9 120.9
C10 C9 H9 120.9
N2 C10 C9 121.6(5)
N2 C10 H10 119.2
C9 C10 H10 119.2
N3 C11 C12 123.4(4)
N3 C11 H11 118.3
C12 C11 H11 118.3
C11 C12 C13 118.4(4)
C11 C12 H12 120.8
C13 C12 H12 120.8
C14 C13 C12 119.1(4)
C14 C13 H13 120.4
C12 C13 H13 120.4
C13 C14 C15 119.8(4)
C13 C14 H14 120.1
C15 C14 H14 120.1
N3 C15 C14 120.3(4)
N3 C15 C16 115.1(4)
C14 C15 C16 124.6(4)
N4 C16 C17 121.3(4)
N4 C16 C15 116.1(4)
C17 C16 C15 122.6(4)
C18 C17 C16 119.1(5)
C18 C17 H17 120.4
C16 C17 H17 120.4
C19 C18 C17 119.3(5)
C19 C18 H18 120.4
C17 C18 H18 120.4
C18 C19 C20 118.5(5)
C18 C19 H19 120.7
C20 C19 H19 120.7
N4 C20 C19 123.1(4)
N4 C20 H20 118.5
C19 C20 H20 118.5
C21 O1 C25 110.5(3)
C22 O2 Ni1 112.5(2)
C22 O2 H21 103(4)
Ni1 O2 H21 115(4)
C23 O3 H22 109.5
C24 O4 H23 109.5
C26 O5 H24 109.5
C27 O6 C31 111.0(3)
C28 O7 Ni1 115.0(2)
C28 O7 H25 110(3)
Ni1 O7 H25 106(4)
C29 O8 H26 109.5
C30 O9 H27 109.5
C32 O10 H28 109.5
O1 C21 C22 109.9(3)
O1 C21 S1 108.7(2)
C22 C21 S1 113.8(3)
O1 C21 H29 108.1
C22 C21 H29 108.1
S1 C21 H29 108.1
O2 C22 C23 111.7(3)
O2 C22 C21 110.3(3)
C23 C22 C21 110.1(3)
O2 C22 H30 108.2
C23 C22 H30 108.2
C21 C22 H30 108.2
O3 C23 C22 107.0(3)
O3 C23 C24 111.9(4)
C22 C23 C24 110.3(3)
O3 C23 H31 109.2
C22 C23 H31 109.2
C24 C23 H31 109.2
O4 C24 C25 109.9(3)
O4 C24 C23 105.6(3)
C25 C24 C23 111.8(4)
O4 C24 H32 109.8
C25 C24 H32 109.8
C23 C24 H32 109.8
O1 C25 C26 106.9(3)
O1 C25 C24 110.8(3)
C26 C25 C24 112.7(4)
O1 C25 H33 108.8
C26 C25 H33 108.8
C24 C25 H33 108.8
O5 C26 C25 112.4(4)
O5 C26 H34A 109.1
C25 C26 H34A 109.1
O5 C26 H34B 109.1
C25 C26 H34B 109.1
H34A C26 H34B 107.9
O6 C27 C28 110.2(3)
O6 C27 S2 108.4(3)
C28 C27 S2 112.2(3)
O6 C27 H35 108.7
C28 C27 H35 108.7
S2 C27 H35 108.7
O7 C28 C27 110.0(3)
O7 C28 C29 112.2(3)
C27 C28 C29 110.9(4)
O7 C28 H36 107.9
C27 C28 H36 107.9
C29 C28 H36 107.9
O8 C29 C28 110.5(4)
O8 C29 C30 109.2(3)
C28 C29 C30 109.6(3)
O8 C29 H37 109.2
C28 C29 H37 109.2
C30 C29 H37 109.2
O9 C30 C31 111.5(4)
O9 C30 C29 106.3(3)
C31 C30 C29 110.1(4)
O9 C30 H38 109.6
C31 C30 H38 109.6
C29 C30 H38 109.6
O6 C31 C32 107.7(4)
O6 C31 C30 108.8(4)
C32 C31 C30 115.9(4)
O6 C31 H39 108.0
C32 C31 H39 108.0
C30 C31 H39 108.0
O10 C32 C31 109.8(4)
O10 C32 H40A 109.7
C31 C32 H40A 109.7
O10 C32 H40B 109.7
C31 C32 H40B 109.7
H40A C32 H40B 108.2
O11 N5 O12 120.4(4)
O11 N5 O13 121.1(4)
O12 N5 O13 118.5(4)
O16 N6 O15 119.7(5)
O16 N6 O14 119.9(5)
O15 N6 O14 120.4(5)

loop_
_geom_bond_atom_site_label_1
_geom_bond_atom_site_label_2
_geom_bond_distance
Pt1 N2 2.057(3)
Pt1 N1 2.058(4)
Pt1 S1 2.2808(10)
Pt1 S2 2.3159(11)
Ni1 N4 2.070(3)
Ni1 N3 2.073(4)
Ni1 O2 2.139(3)
Ni1 O7 2.145(3)
Ni1 S1 2.4055(11)
Ni1 S2 2.4539(12)
S1 C21 1.824(4)
S2 C27 1.819(4)
N1 C1 1.343(6)
N1 C5 1.350(5)
N2 C10 1.341(6)
N2 C6 1.373(6)
N3 C11 1.326(6)
N3 C15 1.353(5)
N4 C20 1.321(5)
N4 C16 1.351(5)
C1 C2 1.363(6)
C1 H1 0.9500
C2 C3 1.384(6)
C2 H2 0.9500
C3 C4 1.373(7)
C3 H3 0.9500
C4 C5 1.405(6)
C4 H4 0.9500
C5 C6 1.467(7)
C6 C7 1.398(6)
C7 C8 1.382(7)
C7 H7 0.9500
C8 C9 1.383(7)
C8 H8 0.9500
C9 C10 1.389(6)
C9 H9 0.9500
C10 H10 0.9500
C11 C12 1.374(6)
C11 H11 0.9500
C12 C13 1.378(6)
C12 H12 0.9500
C13 C14 1.373(6)
C13 H13 0.9500
C14 C15 1.397(6)
C14 H14 0.9500
C15 C16 1.481(6)
C16 C17 1.389(6)
C17 C18 1.382(7)
C17 H17 0.9500
C18 C19 1.366(6)
C18 H18 0.9500
C19 C20 1.390(6)
C19 H19 0.9500
C20 H20 0.9500
O1 C21 1.425(4)
O1 C25 1.435(4)
O2 C22 1.437(5)
O2 H21 0.84(5)
O3 C23 1.426(5)
O3 H22 0.8400
O4 C24 1.428(4)
O4 H23 0.8400
O5 C26 1.420(6)
O5 H24 0.8400
O6 C27 1.413(5)
O6 C31 1.446(5)
O7 C28 1.446(5)
O7 H25 0.75(4)
O8 C29 1.423(5)
O8 H26 0.8400
O9 C30 1.436(5)
O9 H27 0.8400
O10 C32 1.404(5)
O10 H28 0.8400
C21 C22 1.516(6)
C21 H29 1.0000
C22 C23 1.509(5)
C22 H30 1.0000
C23 C24 1.537(5)
C23 H31 1.0000
C24 C25 1.527(6)
C24 H32 1.0000
C25 C26 1.517(5)
C25 H33 1.0000
C26 H34A 0.9900
C26 H34B 0.9900
C27 C28 1.521(6)
C27 H35 1.0000
C28 C29 1.530(5)
C28 H36 1.0000
C29 C30 1.536(6)
C29 H37 1.0000
C30 C31 1.515(7)
C30 H38 1.0000
C31 C32 1.482(6)
C31 H39 1.0000
C32 H40A 0.9900
C32 H40B 0.9900
N5 O11 1.222(4)
N5 O12 1.240(5)
N5 O13 1.244(4)
N6 O16 1.241(5)
N6 O15 1.247(5)
N6 O14 1.251(6)

loop_
_geom_hbond_atom_site_label_D
_geom_hbond_atom_site_label_H
_geom_hbond_atom_site_label_A
_geom_hbond_distance_DH
_geom_hbond_distance_HA
_geom_hbond_distance_DA
_geom_hbond_angle_DHA
_geom_hbond_site_symmetry_A
O2 H21 O13 0.84(5) 2.00(5) 2.835(4) 176(5) 3_457
O4 H23 O13 0.84 2.12 2.872(4) 148.7 .
O4 H23 O12 0.84 2.46 3.245(5) 155.8 .
O4 H23 N5 0.84 2.66 3.498(5) 174.2 .
O5 H24 O12 0.84 2.02 2.826(5) 161.2 .
O7 H25 O18 0.75(4) 1.95(4) 2.696(4) 170(5) .
O8 H26 O15 0.84 2.01 2.784(4) 152.1 1_445
O9 H27 O5 0.84 2.18 2.801(4) 130.5 4_546
O10 H28 O11 0.84 2.15 2.954(5) 159.6 4_646
O10 H28 O12 0.84 2.55 3.270(5) 144.7 4_646
O10 H28 N5 0.84 2.62 3.452(5) 172.3 4_646
O3 H22 O4 0.84 2.09 2.814(4) 144.5 3_557

loop_
_geom_torsion_atom_site_label_1
_geom_torsion_atom_site_label_2
_geom_torsion_atom_site_label_3
_geom_torsion_atom_site_label_4
_geom_torsion
N1 Pt1 S1 C21 -90.47(17)
S2 Pt1 S1 C21 89.98(14)
N1 Pt1 S1 Ni1 172.09(10)
S2 Pt1 S1 Ni1 -7.47(4)
N3 Ni1 S1 C21 84.84(17)
O2 Ni1 S1 C21 -2.78(17)
O7 Ni1 S1 C21 -179.55(16)
S2 Ni1 S1 C21 -96.18(14)
N3 Ni1 S1 Pt1 -171.86(10)
O2 Ni1 S1 Pt1 100.52(9)
O7 Ni1 S1 Pt1 -76.25(8)
S2 Ni1 S1 Pt1 7.12(4)
N2 Pt1 S2 C27 -75.80(17)
S1 Pt1 S2 C27 102.19(14)
N2 Pt1 S2 Ni1 -170.70(10)
S1 Pt1 S2 Ni1 7.29(4)
N4 Ni1 S2 C27 73.56(17)
O2 Ni1 S2 C27 164.63(16)
O7 Ni1 S2 C27 -15.12(16)
S1 Ni1 S2 C27 -110.81(14)
N4 Ni1 S2 Pt1 177.39(9)
O2 Ni1 S2 Pt1 -91.54(8)
O7 Ni1 S2 Pt1 88.71(8)
S1 Ni1 S2 Pt1 -6.99(4)
N2 Pt1 N1 C1 179.9(4)
S1 Pt1 N1 C1 1.9(4)
N2 Pt1 N1 C5 2.1(3)
S1 Pt1 N1 C5 -175.9(3)
N1 Pt1 N2 C10 177.4(4)
S2 Pt1 N2 C10 -3.1(3)
N1 Pt1 N2 C6 -3.4(3)
S2 Pt1 N2 C6 176.2(3)
N4 Ni1 N3 C11 173.4(4)
O2 Ni1 N3 C11 82.6(3)
O7 Ni1 N3 C11 -97.5(4)
S1 Ni1 N3 C11 -2.2(4)
N4 Ni1 N3 C15 0.9(3)
O2 Ni1 N3 C15 -89.9(3)
O7 Ni1 N3 C15 90.0(3)
S1 Ni1 N3 C15 -174.7(3)
N3 Ni1 N4 C20 -179.2(3)
O2 Ni1 N4 C20 -91.1(3)
O7 Ni1 N4 C20 85.7(3)
S2 Ni1 N4 C20 1.6(3)
N3 Ni1 N4 C16 2.6(3)
O2 Ni1 N4 C16 90.7(3)
O7 Ni1 N4 C16 -92.5(3)
S2 Ni1 N4 C16 -176.6(3)
C5 N1 C1 C2 -1.2(7)
Pt1 N1 C1 C2 -178.9(3)
N1 C1 C2 C3 1.0(7)
C1 C2 C3 C4 -0.5(7)
C2 C3 C4 C5 0.3(7)
C1 N1 C5 C4 1.0(6)
Pt1 N1 C5 C4 179.0(3)
C1 N1 C5 C6 -178.5(4)
Pt1 N1 C5 C6 -0.6(5)
C3 C4 C5 N1 -0.6(7)
C3 C4 C5 C6 178.9(4)
C10 N2 C6 C7 3.3(6)
Pt1 N2 C6 C7 -176.0(4)
C10 N2 C6 C5 -176.6(4)
Pt1 N2 C6 C5 4.1(5)
N1 C5 C6 N2 -2.4(6)
C4 C5 C6 N2 178.1(4)
N1 C5 C6 C7 177.7(4)
C4 C5 C6 C7 -1.8(7)
N2 C6 C7 C8 -2.5(7)
C5 C6 C7 C8 177.4(4)
C6 C7 C8 C9 0.6(8)
C7 C8 C9 C10 0.5(8)
C6 N2 C10 C9 -2.2(7)
Pt1 N2 C10 C9 177.0(3)
C8 C9 C10 N2 0.3(7)
C15 N3 C11 C12 -0.3(7)
Ni1 N3 C11 C12 -172.5(3)
N3 C11 C12 C13 -0.2(7)
C11 C12 C13 C14 -0.5(7)
C12 C13 C14 C15 1.6(7)
C11 N3 C15 C14 1.4(6)
Ni1 N3 C15 C14 174.5(3)
C11 N3 C15 C16 -177.0(4)
Ni1 N3 C15 C16 -4.0(4)
C13 C14 C15 N3 -2.1(7)
C13 C14 C15 C16 176.2(4)
C20 N4 C16 C17 -3.3(6)
Ni1 N4 C16 C17 175.1(3)
C20 N4 C16 C15 176.2(3)
Ni1 N4 C16 C15 -5.5(4)
N3 C15 C16 N4 6.3(5)
C14 C15 C16 N4 -172.0(4)
N3 C15 C16 C17 -174.2(4)
C14 C15 C16 C17 7.4(6)
N4 C16 C17 C18 2.7(7)
C15 C16 C17 C18 -176.6(4)
C16 C17 C18 C19 -1.6(7)
C17 C18 C19 C20 1.0(7)
C16 N4 C20 C19 2.7(6)
Ni1 N4 C20 C19 -175.4(3)
C18 C19 C20 N4 -1.6(7)
N4 Ni1 O2 C22 159.3(3)
N3 Ni1 O2 C22 -121.1(3)
S1 Ni1 O2 C22 -24.3(3)
S2 Ni1 O2 C22 56.1(3)
N4 Ni1 O7 C28 -114.8(3)
N3 Ni1 O7 C28 165.6(3)
S1 Ni1 O7 C28 68.6(3)
S2 Ni1 O7 C28 -11.5(3)
C25 O1 C21 C22 -65.8(4)
C25 O1 C21 S1 169.1(3)
Pt1 S1 C21 O1 53.1(3)
Ni1 S1 C21 O1 151.7(3)
Pt1 S1 C21 C22 -69.7(3)
Ni1 S1 C21 C22 28.9(3)
Ni1 O2 C22 C23 172.1(3)
Ni1 O2 C22 C21 49.2(4)
O1 C21 C22 O2 -175.4(3)
S1 C21 C22 O2 -53.3(4)
O1 C21 C22 C23 60.8(4)
S1 C21 C22 C23 -177.1(3)
O2 C22 C23 O3 63.5(4)
C21 C22 C23 O3 -173.6(3)
O2 C22 C23 C24 -174.5(3)
C21 C22 C23 C24 -51.6(5)
O3 C23 C24 O4 -73.4(4)
C22 C23 C24 O4 167.7(3)
O3 C23 C24 C25 167.1(3)
C22 C23 C24 C25 48.1(5)
C21 O1 C25 C26 -175.3(4)
C21 O1 C25 C24 61.6(4)
O4 C24 C25 O1 -169.5(3)
C23 C24 C25 O1 -52.6(4)
O4 C24 C25 C26 70.8(4)
C23 C24 C25 C26 -172.3(3)
O1 C25 C26 O5 -66.7(5)
C24 C25 C26 O5 55.3(5)
C31 O6 C27 C28 -64.1(4)
C31 O6 C27 S2 172.8(3)
Pt1 S2 C27 O6 67.6(3)
Ni1 S2 C27 O6 163.5(3)
Pt1 S2 C27 C28 -54.3(3)
Ni1 S2 C27 C28 41.6(3)
Ni1 O7 C28 C27 41.2(4)
Ni1 O7 C28 C29 165.1(3)
O6 C27 C28 O7 -179.0(3)
S2 C27 C28 O7 -58.1(4)
O6 C27 C28 C29 56.3(4)
S2 C27 C28 C29 177.2(3)
O7 C28 C29 O8 65.6(5)
C27 C28 C29 O8 -171.0(3)
O7 C28 C29 C30 -174.0(4)
C27 C28 C29 C30 -50.6(5)
O8 C29 C30 O9 -65.4(5)
C28 C29 C30 O9 173.4(4)
O8 C29 C30 C31 173.7(3)
C28 C29 C30 C31 52.5(5)
C27 O6 C31 C32 -167.8(4)
C27 O6 C31 C30 65.8(4)
O9 C30 C31 O6 -176.9(3)
C29 C30 C31 O6 -59.1(4)
O9 C30 C31 C32 61.6(5)
C29 C30 C31 C32 179.3(4)
O6 C31 C32 O10 -65.2(5)
C30 C31 C32 O10 56.9(5)
